data_4333524
loop_
_publ_author_name
'Kazuhiko Matsumoto'
'Takaaki Oka'
'Toshiyuki Nohira'
'Rika Hagiwara'

_publ_contact_author_address
;
Graduate School of Energy Science, Kyoto University
Yoshida, Sakyo-ku, Kyoto 606-8501, Japan
;
_publ_contact_author_email k-matsumoto@energy.kyoto-u.ac.jp
_publ_contact_author_fax 81-75-753-4817
_publ_contact_author_name 'Kazuhiko Matsumoto'
_publ_contact_author_phone 81-75-753-4817
_publ_section_title
;
 Polymorphism of Alkali Bis(fluorosulfonyl)amides (M[N(SO2F)2], M = Na, K,
 and Cs)
;
_journal_name_full 'Inorganic Chemistry'
_journal_page_first 568
_journal_page_last 576
_journal_paper_doi 10.1021/ic3010486
_journal_volume 52
_journal_year 2013
_chemical_formula_moiety
;
(Na +), (N(SO2F)2 -)
;
_chemical_formula_sum 'F2 N Na O4 S2'
_chemical_formula_weight 203.12
_chemical_name_common Na[N(SO2F)2]
_chemical_name_systematic
;
 ?
;
_space_group_IT_number 14
_symmetry_cell_setting monoclinic
_symmetry_space_group_name_Hall '-P 2yn'
_symmetry_space_group_name_H-M 'P 1 21/n 1'
_atom_sites_solution_hydrogens none
_atom_sites_solution_primary direct
_atom_sites_solution_secondary difmap
_audit_creation_method SHELXL-97
_cell_angle_alpha 90.00
_cell_angle_beta 98.457(3)
_cell_angle_gamma 90.00
_cell_formula_units_Z 8
_cell_length_a 9.3056(9)
_cell_length_b 11.9158(8)
_cell_length_c 10.4106(8)
_cell_measurement_reflns_used 10211
_cell_measurement_temperature 113
_cell_measurement_theta_max 54.83
_cell_measurement_theta_min 6.31
_cell_volume 1141.81(16)
_computing_cell_refinement 'RAPID AUTO 2.40 (Rigaku 2006)'
_computing_data_collection 'Rigaku R-AXIS Rapid-II'
_computing_data_reduction 'RAPID AUTO 2.40 (Rigaku 2006)'
_computing_structure_refinement 'SHELXL-97 (Sheldrick, 1997)'
_computing_structure_solution 'SIR92 (Altmare et al., 1994)'
_diffrn_ambient_temperature 113
_diffrn_measured_fraction_theta_full 0.998
_diffrn_measured_fraction_theta_max 0.998
_diffrn_measurement_device_type 'Rigaku R-AXIS RapidII'
_diffrn_measurement_method 'imaging plate'
_diffrn_radiation_monochromator graphite
_diffrn_radiation_source 'fine-focus sealed tube'
_diffrn_radiation_type MoK\a
_diffrn_radiation_wavelength 0.71073
_diffrn_reflns_av_R_equivalents 0.0560
_diffrn_reflns_av_sigmaI/netI 0.0528
_diffrn_reflns_limit_h_max 12
_diffrn_reflns_limit_h_min -12
_diffrn_reflns_limit_k_max 15
_diffrn_reflns_limit_k_min -15
_diffrn_reflns_limit_l_max 13
_diffrn_reflns_limit_l_min -13
_diffrn_reflns_number 10841
_diffrn_reflns_theta_full 27.45
_diffrn_reflns_theta_max 27.45
_diffrn_reflns_theta_min 3.18
_exptl_absorpt_coefficient_mu 1.004
_exptl_absorpt_correction_T_max 1.000
_exptl_absorpt_correction_T_min 0.551
_exptl_absorpt_correction_type multi-scan
_exptl_absorpt_process_details 'RAPID AUTO 2.40 (Rigaku 2006)'
_exptl_crystal_colour colorless
_exptl_crystal_density_diffrn 2.363
_exptl_crystal_description chunk
_exptl_crystal_F_000 800
_exptl_crystal_size_max 0.80
_exptl_crystal_size_mid 0.50
_exptl_crystal_size_min 0.50
_refine_diff_density_max 0.643
_refine_diff_density_min -0.601
_refine_diff_density_rms 0.131
_refine_ls_extinction_method none
_refine_ls_goodness_of_fit_ref 1.145
_refine_ls_hydrogen_treatment none
_refine_ls_matrix_type full
_refine_ls_number_parameters 181
_refine_ls_number_reflns 2609
_refine_ls_number_restraints 0
_refine_ls_restrained_S_all 1.145
_refine_ls_R_factor_all 0.0509
_refine_ls_R_factor_gt 0.0432
_refine_ls_shift/su_max 0.001
_refine_ls_shift/su_mean 0.000
_refine_ls_structure_factor_coef Fsqd
_refine_ls_weighting_details 'calc w=1/[\s^2^(Fo^2^)+(0.0401P)^2^+2.5345P] where P=(Fo^2^+2Fc^2^)/3'
_refine_ls_weighting_scheme calc
_refine_ls_wR_factor_gt 0.1115
_refine_ls_wR_factor_ref 0.1137
_reflns_number_gt 2207
_reflns_number_total 2609
_reflns_threshold_expression >2sigma(I)
_cod_data_source_file ic3010486_si_001_08.cif
_cod_data_source_block Na[N(SO2F)2]_I-113K
_cod_database_code 4333524

loop_
_symmetry_equiv_pos_as_xyz
'x, y, z'
'-x+1/2, y+1/2, -z+1/2'
'-x, -y, -z'
'x-1/2, -y-1/2, z-1/2'

loop_
_atom_site_label
_atom_site_type_symbol
_atom_site_fract_x
_atom_site_fract_y
_atom_site_fract_z
_atom_site_U_iso_or_equiv
_atom_site_adp_type
_atom_site_occupancy
_atom_site_symmetry_multiplicity
_atom_site_calc_flag
S3 S 0.12202(9) -0.36522(6) 0.67634(8) 0.01322(19) Uani 1 1 d
S2 S 0.15716(9) -0.14478(6) 1.03929(8) 0.01374(19) Uani 1 1 d
S1 S 0.20501(9) -0.35551(7) 1.14772(8) 0.0163(2) Uani 1 1 d
S4 S 0.14004(9) -0.18084(7) 0.52310(8) 0.01418(19) Uani 1 1 d
Na1 Na 0.04461(14) 0.01217(10) 0.75230(12) 0.0147(3) Uani 1 1 d
Na2 Na 0.39196(15) -0.17283(11) 0.82963(13) 0.0173(3) Uani 1 1 d
F3 F 0.0284(2) -0.30863(17) 0.76987(19) 0.0190(4) Uani 1 1 d
F2 F 0.2646(2) -0.08012(19) 1.1427(2) 0.0287(5) Uani 1 1 d
F1 F 0.1314(3) -0.4500(2) 1.0599(3) 0.0382(6) Uani 1 1 d
F4 F 0.2848(2) -0.20597(18) 0.4721(2) 0.0225(5) Uani 1 1 d
O5 O 0.2686(3) -0.34558(19) 0.7369(2) 0.0167(5) Uani 1 1 d
O7 O 0.1830(3) -0.11568(19) 0.6379(2) 0.0179(5) Uani 1 1 d
O3 O 0.0206(3) -0.1304(2) 1.0815(3) 0.0206(5) Uani 1 1 d
O8 O 0.0492(3) -0.1305(2) 0.4173(2) 0.0225(6) Uani 1 1 d
O1 O 0.1059(3) -0.3290(2) 1.2338(3) 0.0258(6) Uani 1 1 d
O2 O 0.3423(3) -0.4000(2) 1.1994(3) 0.0302(6) Uani 1 1 d
O6 O 0.0716(3) -0.47729(19) 0.6621(3) 0.0209(5) Uani 1 1 d
O4 O 0.1794(3) -0.0954(2) 0.9186(2) 0.0227(6) Uani 1 1 d
N2 N 0.0767(3) -0.3008(2) 0.5446(3) 0.0162(6) Uani 1 1 d
N1 N 0.2232(3) -0.2647(2) 1.0424(3) 0.0200(6) Uani 1 1 d

loop_
_atom_site_aniso_label
_atom_site_aniso_U_11
_atom_site_aniso_U_22
_atom_site_aniso_U_33
_atom_site_aniso_U_23
_atom_site_aniso_U_13
_atom_site_aniso_U_12
S3 0.0145(4) 0.0116(4) 0.0128(4) 0.0004(3) -0.0004(3) 0.0014(3)
S2 0.0151(4) 0.0146(4) 0.0112(4) 0.0005(3) 0.0009(3) 0.0012(3)
S1 0.0176(4) 0.0124(4) 0.0182(4) 0.0003(3) -0.0002(3) -0.0001(3)
S4 0.0171(4) 0.0137(4) 0.0107(4) 0.0013(3) -0.0013(3) 0.0017(3)
Na1 0.0173(7) 0.0129(6) 0.0130(6) 0.0004(5) -0.0005(5) -0.0005(5)
Na2 0.0176(7) 0.0155(6) 0.0179(7) -0.0014(5) -0.0004(5) 0.0010(5)
F3 0.0187(10) 0.0226(10) 0.0162(10) -0.0013(8) 0.0041(8) 0.0030(8)
F2 0.0263(12) 0.0321(12) 0.0254(12) -0.0095(9) -0.0034(9) -0.0055(9)
F1 0.0452(16) 0.0248(12) 0.0426(15) -0.0127(10) 0.0002(12) -0.0121(11)
F4 0.0197(11) 0.0270(11) 0.0214(11) -0.0008(8) 0.0050(9) 0.0006(8)
O5 0.0160(12) 0.0151(11) 0.0175(12) 0.0011(9) -0.0022(10) 0.0012(9)
O7 0.0238(13) 0.0143(11) 0.0149(12) -0.0012(9) 0.0000(10) -0.0018(9)
O3 0.0202(13) 0.0195(12) 0.0225(13) -0.0003(9) 0.0049(10) 0.0032(9)
O8 0.0265(14) 0.0241(13) 0.0151(13) 0.0061(9) -0.0030(11) 0.0049(10)
O1 0.0304(15) 0.0238(13) 0.0250(14) 0.0082(10) 0.0104(12) 0.0026(11)
O2 0.0236(15) 0.0266(14) 0.0395(17) 0.0134(12) 0.0013(12) 0.0078(11)
O6 0.0223(13) 0.0135(12) 0.0262(14) 0.0010(9) 0.0009(11) -0.0008(9)
O4 0.0289(15) 0.0239(13) 0.0159(13) 0.0081(9) 0.0050(11) 0.0034(11)
N2 0.0204(15) 0.0145(13) 0.0117(14) 0.0014(10) -0.0040(11) -0.0019(11)
N1 0.0269(17) 0.0196(14) 0.0147(15) 0.0029(11) 0.0070(12) 0.0085(12)

loop_
_atom_type_symbol
_atom_type_description
_atom_type_scat_dispersion_real
_atom_type_scat_dispersion_imag
_atom_type_scat_source
N N 0.0061 0.0033 'International Tables Vol C Tables 4.2.6.8 and 6.1.1.4'
O O 0.0106 0.0060 'International Tables Vol C Tables 4.2.6.8 and 6.1.1.4'
F F 0.0171 0.0103 'International Tables Vol C Tables 4.2.6.8 and 6.1.1.4'
Na Na 0.0362 0.0249 'International Tables Vol C Tables 4.2.6.8 and 6.1.1.4'
S S 0.1246 0.1234 'International Tables Vol C Tables 4.2.6.8 and 6.1.1.4'

loop_
_geom_angle_atom_site_label_1
_geom_angle_atom_site_label_2
_geom_angle_atom_site_label_3
_geom_angle
_geom_angle_site_symmetry_1
_geom_angle_site_symmetry_3
O6 S3 O5 118.59(15) . .
O6 S3 F3 105.53(14) . .
O5 S3 F3 103.78(13) . .
O6 S3 N2 109.03(15) . .
O5 S3 N2 114.77(15) . .
F3 S3 N2 103.39(14) . .
O3 S2 O4 118.40(16) . .
O3 S2 N1 118.38(16) . .
O4 S2 N1 106.81(16) . .
O3 S2 F2 103.84(14) . .
O4 S2 F2 104.01(15) . .
N1 S2 F2 103.22(16) . .
O3 S2 Na2 157.40(12) . .
O4 S2 Na2 43.16(11) . .
N1 S2 Na2 67.99(11) . .
F2 S2 Na2 94.96(10) . .
O1 S1 O2 118.64(18) . .
O1 S1 F1 105.33(17) . .
O2 S1 F1 104.40(17) . .
O1 S1 N1 115.93(16) . .
O2 S1 N1 109.94(17) . .
F1 S1 N1 99.95(16) . .
O8 S4 O7 118.67(15) . .
O8 S4 F4 105.35(14) . .
O7 S4 F4 103.93(14) . .
O8 S4 N2 107.54(15) . .
O7 S4 N2 115.99(15) . .
F4 S4 N2 103.64(14) . .
O8 S4 Na2 58.03(11) . 4
O7 S4 Na2 150.87(11) . 4
F4 S4 Na2 104.63(9) . 4
N2 S4 Na2 50.87(10) . 4
O2 Na1 O8 88.16(11) 4 3_556
O2 Na1 O4 100.80(11) 4 .
O8 Na1 O4 170.04(11) 3_556 .
O2 Na1 O3 103.30(11) 4 3_557
O8 Na1 O3 94.92(10) 3_556 3_557
O4 Na1 O3 87.30(10) . 3_557
O2 Na1 O5 166.46(11) 4 2_556
O8 Na1 O5 78.33(10) 3_556 2_556
O4 Na1 O5 92.61(10) . 2_556
O3 Na1 O5 79.02(9) 3_557 2_556
O2 Na1 O7 89.57(10) 4 .
O8 Na1 O7 100.11(10) 3_556 .
O4 Na1 O7 75.84(9) . .
O3 Na1 O7 160.53(11) 3_557 .
O5 Na1 O7 91.91(9) 2_556 .
O2 Na1 Na2 110.14(8) 4 .
O8 Na1 Na2 134.97(9) 3_556 .
O4 Na1 Na2 37.49(7) . .
O3 Na1 Na2 118.51(8) 3_557 .
O5 Na1 Na2 79.53(7) 2_556 .
O7 Na1 Na2 42.26(7) . .
O2 Na1 Na2 130.33(9) 4 2_556
O8 Na1 Na2 46.00(7) 3_556 2_556
O4 Na1 Na2 126.83(8) . 2_556
O3 Na1 Na2 69.70(7) 3_557 2_556
O5 Na1 Na2 37.58(6) 2_556 2_556
O7 Na1 Na2 112.86(7) . 2_556
Na2 Na1 Na2 116.13(4) . 2_556
O6 Na2 O1 83.11(10) 2_556 4_655
O6 Na2 O5 152.98(10) 2_556 .
O1 Na2 O5 102.39(10) 4_655 .
O6 Na2 O4 74.72(10) 2_556 .
O1 Na2 O4 157.58(10) 4_655 .
O5 Na2 O4 96.04(10) . .
O6 Na2 N2 90.82(10) 2_556 4_656
O1 Na2 N2 82.77(10) 4_655 4_656
O5 Na2 N2 116.01(9) . 4_656
O4 Na2 N2 100.59(10) . 4_656
O6 Na2 O7 81.93(9) 2_556 .
O1 Na2 O7 104.47(10) 4_655 .
O5 Na2 O7 71.07(8) . .
O4 Na2 O7 69.54(9) . .
N2 Na2 O7 168.96(10) 4_656 .
O6 Na2 O8 137.72(10) 2_556 4_656
O1 Na2 O8 73.51(9) 4_655 4_656
O5 Na2 O8 68.15(8) . 4_656
O4 Na2 O8 126.01(9) . 4_656
N2 Na2 O8 52.23(8) 4_656 4_656
O7 Na2 O8 137.45(9) . 4_656
O6 Na2 S2 88.93(8) 2_556 .
O1 Na2 S2 162.85(9) 4_655 .
O5 Na2 S2 91.59(7) . .
O4 Na2 S2 23.21(6) . .
N2 Na2 S2 82.18(8) 4_656 .
O7 Na2 S2 89.34(7) . .
O8 Na2 S2 103.25(7) 4_656 .
O6 Na2 S4 114.41(8) 2_556 4_656
O1 Na2 S4 72.94(8) 4_655 4_656
O5 Na2 S4 92.34(7) . 4_656
O4 Na2 S4 119.29(8) . 4_656
N2 Na2 S4 27.65(6) 4_656 4_656
O7 Na2 S4 162.49(7) . 4_656
O8 Na2 S4 25.06(5) 4_656 4_656
S2 Na2 S4 96.88(4) . 4_656
O6 Na2 Na1 63.79(7) 2_556 .
O1 Na2 Na1 129.38(9) 4_655 .
O5 Na2 Na1 93.82(7) . .
O4 Na2 Na1 35.37(6) . .
N2 Na2 Na1 131.38(8) 4_656 .
O7 Na2 Na1 37.66(6) . .
O8 Na2 Na1 154.84(7) 4_656 .
S2 Na2 Na1 58.24(3) . .
S4 Na2 Na1 154.48(5) 4_656 .
O6 Na2 Na1 158.72(9) 2_556 2_546
O1 Na2 Na1 75.68(7) 4_655 2_546
O5 Na2 Na1 36.46(6) . 2_546
O4 Na2 Na1 126.31(8) . 2_546
N2 Na2 Na1 88.30(7) 4_656 2_546
O7 Na2 Na1 101.47(6) . 2_546
O8 Na2 Na1 36.09(5) 4_656 2_546
S2 Na2 Na1 111.98(4) . 2_546
S4 Na2 Na1 61.02(3) 4_656 2_546
Na1 Na2 Na1 130.14(4) . 2_546
S3 O5 Na1 122.43(14) . 2_546
S3 O5 Na2 131.41(14) . .
Na1 O5 Na2 105.96(10) 2_546 .
S4 O7 Na1 130.48(15) . .
S4 O7 Na2 124.78(14) . .
Na1 O7 Na2 100.08(9) . .
S2 O3 Na1 129.40(16) . 3_557
S4 O8 Na1 163.63(18) . 3_556
S4 O8 Na2 96.91(13) . 4
Na1 O8 Na2 97.92(10) 3_556 4
S1 O1 Na2 160.44(19) . 4_556
S1 O2 Na1 165.3(2) . 4_656
S3 O6 Na2 152.37(17) . 2_546
S2 O4 Na1 137.56(17) . .
S2 O4 Na2 113.63(14) . .
Na1 O4 Na2 107.14(10) . .
S3 N2 S4 120.54(18) . .
S3 N2 Na2 137.77(16) . 4
S4 N2 Na2 101.48(13) . 4
S2 N1 S1 124.51(19) . .

loop_
_geom_bond_atom_site_label_1
_geom_bond_atom_site_label_2
_geom_bond_distance
_geom_bond_site_symmetry_2
S3 O6 1.416(2) .
S3 O5 1.435(2) .
S3 F3 1.553(2) .
S3 N2 1.574(3) .
S2 O3 1.415(3) .
S2 O4 1.430(2) .
S2 N1 1.554(3) .
S2 F2 1.560(2) .
S2 Na2 3.3246(16) .
S1 O1 1.413(3) .
S1 O2 1.414(3) .
S1 F1 1.546(2) .
S1 N1 1.567(3) .
S4 O8 1.419(2) .
S4 O7 1.432(2) .
S4 F4 1.548(2) .
S4 N2 1.575(3) .
S4 Na2 3.3255(16) 4
Na1 O2 2.308(3) 4
Na1 O8 2.327(3) 3_556
Na1 O4 2.361(3) .
Na1 O3 2.378(3) 3_557
Na1 O5 2.419(3) 2_556
Na1 O7 2.418(3) .
Na1 Na2 3.8975(19) .
Na1 Na2 3.9130(18) 2_556
Na2 O6 2.354(3) 2_556
Na2 O1 2.355(3) 4_655
Na2 O5 2.482(3) .
Na2 O4 2.482(3) .
Na2 N2 2.632(3) 4_656
Na2 O7 2.662(3) .
Na2 O8 2.842(3) 4_656
Na2 S4 3.3255(16) 4_656
Na2 Na1 3.9130(18) 2_546
O5 Na1 2.419(3) 2_546
O3 Na1 2.378(3) 3_557
O8 Na1 2.327(3) 3_556
O8 Na2 2.842(3) 4
O1 Na2 2.355(3) 4_556
O2 Na1 2.308(3) 4_656
O6 Na2 2.354(3) 2_546
N2 Na2 2.632(3) 4

loop_
_geom_torsion_atom_site_label_1
_geom_torsion_atom_site_label_2
_geom_torsion_atom_site_label_3
_geom_torsion_atom_site_label_4
_geom_torsion
_geom_torsion_site_symmetry_1
_geom_torsion_site_symmetry_4
O3 S2 Na2 O6 92.5(3) . 2_556
O4 S2 Na2 O6 51.30(18) . 2_556
N1 S2 Na2 O6 -156.19(15) . 2_556
F2 S2 Na2 O6 -53.93(12) . 2_556
O3 S2 Na2 O1 154.7(4) . 4_655
O4 S2 Na2 O1 113.4(3) . 4_655
N1 S2 Na2 O1 -94.0(3) . 4_655
F2 S2 Na2 O1 8.2(3) . 4_655
O3 S2 Na2 O5 -60.5(3) . .
O4 S2 Na2 O5 -101.68(18) . .
N1 S2 Na2 O5 50.83(14) . .
F2 S2 Na2 O5 153.09(11) . .
O3 S2 Na2 O4 41.2(3) . .
N1 S2 Na2 O4 152.5(2) . .
F2 S2 Na2 O4 -105.22(19) . .
O3 S2 Na2 N2 -176.5(3) . 4_656
O4 S2 Na2 N2 142.27(18) . 4_656
N1 S2 Na2 N2 -65.22(15) . 4_656
F2 S2 Na2 N2 37.05(11) . 4_656
O3 S2 Na2 O7 10.6(3) . .
O4 S2 Na2 O7 -30.65(17) . .
N1 S2 Na2 O7 121.86(14) . .
F2 S2 Na2 O7 -135.87(11) . .
O3 S2 Na2 O8 -128.4(3) . 4_656
O4 S2 Na2 O8 -169.60(18) . 4_656
N1 S2 Na2 O8 -17.09(14) . 4_656
F2 S2 Na2 O8 85.17(11) . 4_656
O3 S2 Na2 S4 -153.0(3) . 4_656
O4 S2 Na2 S4 165.76(17) . 4_656
N1 S2 Na2 S4 -41.73(13) . 4_656
F2 S2 Na2 S4 60.54(10) . 4_656
O3 S2 Na2 Na1 33.1(3) . .
O4 S2 Na2 Na1 -8.17(16) . .
N1 S2 Na2 Na1 144.34(13) . .
F2 S2 Na2 Na1 -113.39(10) . .
O3 S2 Na2 Na1 -91.5(3) . 2_546
O4 S2 Na2 Na1 -132.76(17) . 2_546
N1 S2 Na2 Na1 19.75(14) . 2_546
F2 S2 Na2 Na1 122.02(10) . 2_546
O2 Na1 Na2 O6 177.91(12) 4 2_556
O8 Na1 Na2 O6 69.37(14) 3_556 2_556
O4 Na1 Na2 O6 -100.73(14) . 2_556
O3 Na1 Na2 O6 -63.52(11) 3_557 2_556
O5 Na1 Na2 O6 7.76(10) 2_556 2_556
O7 Na1 Na2 O6 112.45(12) . 2_556
Na2 Na1 Na2 O6 16.50(8) 2_556 2_556
O2 Na1 Na2 O1 123.15(13) 4 4_655
O8 Na1 Na2 O1 14.61(16) 3_556 4_655
O4 Na1 Na2 O1 -155.49(16) . 4_655
O3 Na1 Na2 O1 -118.28(13) 3_557 4_655
O5 Na1 Na2 O1 -47.00(12) 2_556 4_655
O7 Na1 Na2 O1 57.69(13) . 4_655
Na2 Na1 Na2 O1 -38.26(11) 2_556 4_655
O2 Na1 Na2 O5 13.69(12) 4 .
O8 Na1 Na2 O5 -94.85(13) 3_556 .
O4 Na1 Na2 O5 95.05(13) . .
O3 Na1 Na2 O5 132.26(10) 3_557 .
O5 Na1 Na2 O5 -156.46(5) 2_556 .
O7 Na1 Na2 O5 -51.76(11) . .
Na2 Na1 Na2 O5 -147.72(8) 2_556 .
O2 Na1 Na2 O4 -81.36(15) 4 .
O8 Na1 Na2 O4 170.10(16) 3_556 .
O3 Na1 Na2 O4 37.20(14) 3_557 .
O5 Na1 Na2 O4 108.49(13) 2_556 .
O7 Na1 Na2 O4 -146.82(15) . .
Na2 Na1 Na2 O4 117.23(12) 2_556 .
O2 Na1 Na2 N2 -116.44(13) 4 4_656
O8 Na1 Na2 N2 135.01(14) 3_556 4_656
O4 Na1 Na2 N2 -35.09(15) . 4_656
O3 Na1 Na2 N2 2.12(14) 3_557 4_656
O5 Na1 Na2 N2 73.40(12) 2_556 4_656
O7 Na1 Na2 N2 178.10(14) . 4_656
Na2 Na1 Na2 N2 82.14(10) 2_556 4_656
O2 Na1 Na2 O7 65.46(13) 4 .
O8 Na1 Na2 O7 -43.08(14) 3_556 .
O4 Na1 Na2 O7 146.82(15) . .
O3 Na1 Na2 O7 -175.98(13) 3_557 .
O5 Na1 Na2 O7 -104.70(11) 2_556 .
Na2 Na1 Na2 O7 -95.95(10) 2_556 .
O2 Na1 Na2 O8 -29.0(2) 4 4_656
O8 Na1 Na2 O8 -137.53(17) 3_556 4_656
O4 Na1 Na2 O8 52.37(19) . 4_656
O3 Na1 Na2 O8 89.57(18) 3_557 4_656
O5 Na1 Na2 O8 160.85(17) 2_556 4_656
O7 Na1 Na2 O8 -94.45(18) . 4_656
Na2 Na1 Na2 O8 169.60(16) 2_556 4_656
O2 Na1 Na2 S2 -75.81(10) 4 .
O8 Na1 Na2 S2 175.65(12) 3_556 .
O4 Na1 Na2 S2 5.55(11) . .
O3 Na1 Na2 S2 42.76(8) 3_557 .
O5 Na1 Na2 S2 114.04(7) 2_556 .
O7 Na1 Na2 S2 -141.27(10) . .
Na2 Na1 Na2 S2 122.78(5) 2_556 .
O2 Na1 Na2 S4 -89.90(14) 4 4_656
O8 Na1 Na2 S4 161.56(13) 3_556 4_656
O4 Na1 Na2 S4 -8.54(14) . 4_656
O3 Na1 Na2 S4 28.66(15) 3_557 4_656
O5 Na1 Na2 S4 99.94(12) 2_556 4_656
O7 Na1 Na2 S4 -155.36(15) . 4_656
Na2 Na1 Na2 S4 108.69(10) 2_556 4_656
O2 Na1 Na2 Na1 17.28(10) 4 2_546
O8 Na1 Na2 Na1 -91.26(13) 3_556 2_546
O4 Na1 Na2 Na1 98.64(12) . 2_546
O3 Na1 Na2 Na1 135.84(9) 3_557 2_546
O5 Na1 Na2 Na1 -152.88(8) 2_556 2_546
O7 Na1 Na2 Na1 -48.18(9) . 2_546
Na2 Na1 Na2 Na1 -144.13(7) 2_556 2_546
O6 S3 O5 Na1 21.8(2) . 2_546
F3 S3 O5 Na1 138.40(14) . 2_546
N2 S3 O5 Na1 -109.53(17) . 2_546
O6 S3 O5 Na2 -164.15(17) . .
F3 S3 O5 Na2 -47.6(2) . .
N2 S3 O5 Na2 64.5(2) . .
O6 Na2 O5 S3 -31.9(4) 2_556 .
O1 Na2 O5 S3 -131.12(19) 4_655 .
O4 Na2 O5 S3 36.0(2) . .
N2 Na2 O5 S3 140.95(18) 4_656 .
O7 Na2 O5 S3 -29.87(18) . .
O8 Na2 O5 S3 162.5(2) 4_656 .
S2 Na2 O5 S3 58.88(19) . .
S4 Na2 O5 S3 155.84(18) 4_656 .
Na1 Na2 O5 S3 0.6(2) . .
Na1 Na2 O5 S3 -174.8(3) 2_546 .
O6 Na2 O5 Na1 142.9(2) 2_556 2_546
O1 Na2 O5 Na1 43.65(12) 4_655 2_546
O4 Na2 O5 Na1 -149.18(10) . 2_546
N2 Na2 O5 Na1 -44.27(14) 4_656 2_546
O7 Na2 O5 Na1 144.90(11) . 2_546
O8 Na2 O5 Na1 -22.70(9) 4_656 2_546
S2 Na2 O5 Na1 -126.34(9) . 2_546
S4 Na2 O5 Na1 -29.39(9) 4_656 2_546
Na1 Na2 O5 Na1 175.39(7) . 2_546
O8 S4 O7 Na1 42.1(3) . .
F4 S4 O7 Na1 158.65(16) . .
N2 S4 O7 Na1 -88.3(2) . .
Na2 S4 O7 Na1 -32.9(3) 4 .
O8 S4 O7 Na2 -167.08(16) . .
F4 S4 O7 Na2 -50.56(18) . .
N2 S4 O7 Na2 62.5(2) . .
Na2 S4 O7 Na2 117.90(19) 4 .
O2 Na1 O7 S4 34.6(2) 4 .
O8 Na1 O7 S4 -53.4(2) 3_556 .
O4 Na1 O7 S4 135.9(2) . .
O3 Na1 O7 S4 166.6(2) 3_557 .
O5 Na1 O7 S4 -131.90(18) 2_556 .
Na2 Na1 O7 S4 156.0(2) . .
Na2 Na1 O7 S4 -99.74(18) 2_556 .
O2 Na1 O7 Na2 -121.34(11) 4 .
O8 Na1 O7 Na2 150.60(10) 3_556 .
O4 Na1 O7 Na2 -20.09(9) . .
O3 Na1 O7 Na2 10.7(3) 3_557 .
O5 Na1 O7 Na2 72.12(9) 2_556 .
Na2 Na1 O7 Na2 104.28(8) 2_556 .
O6 Na2 O7 S4 145.28(18) 2_556 .
O1 Na2 O7 S4 64.58(18) 4_655 .
O5 Na2 O7 S4 -33.80(16) . .
O4 Na2 O7 S4 -138.09(19) . .
N2 Na2 O7 S4 -165.3(5) 4_656 .
O8 Na2 O7 S4 -16.7(3) 4_656 .
S2 Na2 O7 S4 -125.71(16) . .
S4 Na2 O7 S4 -14.5(4) 4_656 .
Na1 Na2 O7 S4 -157.8(2) . .
Na1 Na2 O7 S4 -13.40(18) 2_546 .
O6 Na2 O7 Na1 -56.87(10) 2_556 .
O1 Na2 O7 Na1 -137.57(10) 4_655 .
O5 Na2 O7 Na1 124.05(11) . .
O4 Na2 O7 Na1 19.76(9) . .
N2 Na2 O7 Na1 -7.5(6) 4_656 .
O8 Na2 O7 Na1 141.19(12) 4_656 .
S2 Na2 O7 Na1 32.14(8) . .
S4 Na2 O7 Na1 143.3(2) 4_656 .
Na1 Na2 O7 Na1 144.45(7) 2_546 .
O4 S2 O3 Na1 -105.2(2) . 3_557
N1 S2 O3 Na1 123.0(2) . 3_557
F2 S2 O3 Na1 9.4(2) . 3_557
Na2 S2 O3 Na1 -136.1(2) . 3_557
O7 S4 O8 Na1 58.9(7) . 3_556
F4 S4 O8 Na1 -56.9(6) . 3_556
N2 S4 O8 Na1 -167.0(6) . 3_556
Na2 S4 O8 Na1 -154.8(7) 4 3_556
O7 S4 O8 Na2 -146.34(13) . 4
F4 S4 O8 Na2 97.90(12) . 4
N2 S4 O8 Na2 -12.18(16) . 4
O2 S1 O1 Na2 -123.8(5) . 4_556
F1 S1 O1 Na2 -7.4(5) . 4_556
N1 S1 O1 Na2 102.0(5) . 4_556
O1 S1 O2 Na1 116.6(8) . 4_656
F1 S1 O2 Na1 -0.3(8) . 4_656
N1 S1 O2 Na1 -106.7(8) . 4_656
O5 S3 O6 Na2 -10.0(4) . 2_546
F3 S3 O6 Na2 -125.7(3) . 2_546
N2 S3 O6 Na2 123.8(4) . 2_546
O3 S2 O4 Na1 -0.5(3) . .
N1 S2 O4 Na1 136.2(2) . .
F2 S2 O4 Na1 -115.0(2) . .
Na2 S2 O4 Na1 162.8(3) . .
O3 S2 O4 Na2 -163.27(14) . .
N1 S2 O4 Na2 -26.6(2) . .
F2 S2 O4 Na2 82.20(16) . .
O2 Na1 O4 S2 -54.4(3) 4 .
O8 Na1 O4 S2 151.8(5) 3_556 .
O3 Na1 O4 S2 48.6(2) 3_557 .
O5 Na1 O4 S2 127.5(2) 2_556 .
O7 Na1 O4 S2 -141.2(3) . .
Na2 Na1 O4 S2 -163.5(3) . .
Na2 Na1 O4 S2 110.6(2) 2_556 .
O2 Na1 O4 Na2 109.10(12) 4 .
O8 Na1 O4 Na2 -44.7(7) 3_556 .
O3 Na1 O4 Na2 -147.87(11) 3_557 .
O5 Na1 O4 Na2 -69.00(11) 2_556 .
O7 Na1 O4 Na2 22.31(10) . .
Na2 Na1 O4 Na2 -85.85(12) 2_556 .
O6 Na2 O4 S2 -126.02(18) 2_556 .
O1 Na2 O4 S2 -134.8(3) 4_655 .
O5 Na2 O4 S2 79.86(17) . .
N2 Na2 O4 S2 -38.07(18) 4_656 .
O7 Na2 O4 S2 147.04(18) . .
O8 Na2 O4 S2 12.5(2) 4_656 .
S4 Na2 O4 S2 -16.26(19) 4_656 .
Na1 Na2 O4 S2 168.0(2) . .
Na1 Na2 O4 S2 57.66(19) 2_546 .
O6 Na2 O4 Na1 66.03(11) 2_556 .
O1 Na2 O4 Na1 57.2(3) 4_655 .
O5 Na2 O4 Na1 -88.09(11) . .
N2 Na2 O4 Na1 153.98(11) 4_656 .
O7 Na2 O4 Na1 -20.91(10) . .
O8 Na2 O4 Na1 -155.41(10) 4_656 .
S2 Na2 O4 Na1 -168.0(2) . .
S4 Na2 O4 Na1 175.79(7) 4_656 .
Na1 Na2 O4 Na1 -110.30(9) 2_546 .
O6 S3 N2 S4 -169.56(19) . .
O5 S3 N2 S4 -33.8(3) . .
F3 S3 N2 S4 78.5(2) . .
O6 S3 N2 Na2 16.9(3) . 4
O5 S3 N2 Na2 152.7(2) . 4
F3 S3 N2 Na2 -95.0(2) . 4
O8 S4 N2 S3 -162.2(2) . .
O7 S4 N2 S3 -26.7(3) . .
F4 S4 N2 S3 86.5(2) . .
Na2 S4 N2 S3 -175.6(3) 4 .
O8 S4 N2 Na2 13.34(18) . 4
O7 S4 N2 Na2 148.89(13) . 4
F4 S4 N2 Na2 -97.91(13) . 4
O3 S2 N1 S1 -34.6(3) . .
O4 S2 N1 S1 -171.3(2) . .
F2 S2 N1 S1 79.4(3) . .
Na2 S2 N1 S1 169.5(3) . .
O1 S1 N1 S2 8.6(3) . .
O2 S1 N1 S2 -129.4(2) . .
F1 S1 N1 S2 121.2(2) . .
